data_9009867
loop_
_publ_author_name
'Effenberger, H.'
'Pertlik, F.'

_publ_section_title
;
 Der strukturtyp von finnemanit, Pb5Cl(AsO3)3
;
_journal_name_full 'Anzeiger der Osterreichische Akademie der Wissenschaften'
_journal_page_first 209
_journal_page_last 211
_journal_volume 114
_journal_year 1977
_chemical_compound_source 'Langban, Varmland, Sweden'
_chemical_formula_sum 'As3 Cl O9 Pb5'
_chemical_name_mineral Finnemanite
_space_group_IT_number 176
_symmetry_space_group_name_Hall '-P 6c'
_symmetry_space_group_name_H-M 'P 63/m'
_cell_angle_alpha 90
_cell_angle_beta 90
_cell_angle_gamma 120
_cell_length_a 10.322
_cell_length_b 10.322
_cell_length_c 7.054
_cell_formula_units_Z 2
_cell_volume 650.869
_database_code_amcsd 0012024
_exptl_crystal_density_diffrn 7.349
_cod_original_formula_sum 'Pb5 Cl As3 O9'
_cod_database_code 9009867

loop_
_space_group_symop_operation_xyz
x,y,z
-x+y,-x,1/2-z
x-y,x,1/2+z
y,-x+y,-z
-y,x-y,z
x,y,1/2-z
-x,-y,1/2+z
x-y,x,-z
-x+y,-x,z
-y,x-y,1/2-z
y,-x+y,1/2+z
-x,-y,-z

loop_
_atom_site_label
_atom_site_fract_x
_atom_site_fract_y
_atom_site_fract_z
_atom_site_U_iso_or_equiv
Pb1 0.33333 0.66667 0.98980 0.02254
Pb2 0.26440 0.03630 0.25000 0.01381
Cl 0.00000 0.00000 0.00000 0.01191
As 0.41360 0.40070 0.25000 0.01102
O1 0.62000 0.46800 0.25000 0.01102
O2 0.36800 0.27800 0.06300 0.01406

loop_
_cod_related_entry_id
_cod_related_entry_database
_cod_related_entry_code
1 AMCSD 0012024
